data_2216626
loop_
_publ_author_name
'Mingqing Yang'
'Rufen Zhang'
'Yuying Sun'

_publ_section_title
;
 Bis(\m-2-pyridine-2,6-dicarboxylato)bis[aquadimethyltin(IV)]
;
_journal_coeditor_code LH2542
_journal_issue 12
_journal_name_full 'Acta Crystallographica Section E'
_journal_page_first m2924
_journal_page_last m2924
_journal_paper_doi 10.1107/S1600536807054980
_journal_volume 63
_journal_year 2007
_chemical_formula_iupac '[Sn2 (C H3)4 (C7 H3 N O4)2 (H2 O)2]'
_chemical_formula_moiety 'C18 H22 N2 O10 Sn2'
_chemical_formula_sum 'C18 H22 N2 O10 Sn2'
_chemical_formula_weight 663.76
_chemical_name_systematic
;
Bis(\m-2-pyridine-2,6-dicarboxylato)bis[aquadimethyltin(IV)]
;
_space_group_IT_number 15
_symmetry_cell_setting monoclinic
_symmetry_space_group_name_Hall '-C 2yc'
_symmetry_space_group_name_H-M 'C 1 2/c 1'
_atom_sites_solution_hydrogens geom
_atom_sites_solution_primary direct
_atom_sites_solution_secondary difmap
_audit_creation_method SHELXL-97
_cell_angle_alpha 90.00
_cell_angle_beta 91.864(5)
_cell_angle_gamma 90.00
_cell_formula_units_Z 4
_cell_length_a 11.319(5)
_cell_length_b 10.705(4)
_cell_length_c 18.768(8)
_cell_measurement_reflns_used 2820
_cell_measurement_temperature 298(2)
_cell_measurement_theta_max 28.161
_cell_measurement_theta_min 2.619
_cell_volume 2272.9(16)
_computing_cell_refinement 'SAINT  (Bruker, 1996)'
_computing_data_collection 'SMART (Bruker, 1996)'
_computing_data_reduction 'SAINT  (Bruker, 1996)'
_computing_molecular_graphics 'SHELXTL (Sheldrick, 1997b)'
_computing_publication_material 'SHELXTL (Sheldrick, 1997b)'
_computing_structure_refinement 'SHELXL97 (Sheldrick, 1997a)'
_computing_structure_solution 'SHELXS97 (Sheldrick, 1997a)'
_diffrn_ambient_temperature 298(2)
_diffrn_measured_fraction_theta_full 0.994
_diffrn_measured_fraction_theta_max 0.994
_diffrn_measurement_device_type 'Bruker SMART CCD area detector'
_diffrn_measurement_method '\f and \w scans'
_diffrn_radiation_monochromator graphite
_diffrn_radiation_source 'fine-focus sealed tube'
_diffrn_radiation_type MoK\a
_diffrn_radiation_wavelength 0.71073
_diffrn_reflns_av_R_equivalents 0.0594
_diffrn_reflns_av_sigmaI/netI 0.0662
_diffrn_reflns_limit_h_max 13
_diffrn_reflns_limit_h_min -13
_diffrn_reflns_limit_k_max 12
_diffrn_reflns_limit_k_min -12
_diffrn_reflns_limit_l_max 22
_diffrn_reflns_limit_l_min -19
_diffrn_reflns_number 5571
_diffrn_reflns_theta_full 25.00
_diffrn_reflns_theta_max 25.00
_diffrn_reflns_theta_min 2.17
_exptl_absorpt_coefficient_mu 2.253
_exptl_absorpt_correction_T_max 0.7432
_exptl_absorpt_correction_T_min 0.6252
_exptl_absorpt_correction_type multi-scan
_exptl_absorpt_process_details '(SADABS; Sheldrick, 1996)'
_exptl_crystal_colour colorless
_exptl_crystal_density_diffrn 1.940
_exptl_crystal_density_method 'not measured'
_exptl_crystal_description block
_exptl_crystal_F_000 1296
_exptl_crystal_size_max 0.23
_exptl_crystal_size_mid 0.17
_exptl_crystal_size_min 0.14
_refine_diff_density_max 0.990
_refine_diff_density_min -1.935
_refine_ls_extinction_method none
_refine_ls_goodness_of_fit_ref 1.002
_refine_ls_hydrogen_treatment constr
_refine_ls_matrix_type full
_refine_ls_number_parameters 147
_refine_ls_number_reflns 1998
_refine_ls_number_restraints 4
_refine_ls_restrained_S_all 1.098
_refine_ls_R_factor_all 0.0582
_refine_ls_R_factor_gt 0.0463
_refine_ls_shift/su_max 0.000
_refine_ls_shift/su_mean 0.000
_refine_ls_structure_factor_coef Fsqd
_refine_ls_weighting_details 'calc w=1/[\s^2^(Fo^2^)+(0.0770P)^2^] where P=(Fo^2^+2Fc^2^)/3'
_refine_ls_weighting_scheme calc
_refine_ls_wR_factor_gt 0.1129
_refine_ls_wR_factor_ref 0.1227
_reflns_number_gt 1645
_reflns_number_total 1998
_reflns_threshold_expression I>2\s(I)
_cod_data_source_file lh2542.cif
_cod_data_source_block I
_cod_depositor_comments
;
The following automatic conversions were performed:
'_symmetry_cell_setting' value 'Monoclinic' changed to 'monoclinic'
according to '/home/saulius/struct/CIF-dictionaries/cif_core.dic'
dictionary named 'cif_core.dic' version 2.4.1 from 2010-06-29.

Automatic conversion script
Id: cif_fix_enum 1527 2010-12-29 10:47:43Z saulius 

The following automatic conversions were performed:

'_symmetry_cell_setting' value 'Monoclinic' changed to 'monoclinic'
according to /home/saulius/struct/CIF-dictionaries/cif_core.dic
dictionary named 'cif_core.dic' version 2.4.1 from 2010-06-29.

Automatic conversion script
Id: cif_fix_values 1715 2011-07-08 13:25:40Z adriana 
;
_cod_original_sg_symbol_H-M 'C 2/c'
_cod_database_code 2216626
_cod_database_fobs_code 2216626

loop_
_symmetry_equiv_pos_as_xyz
'x, y, z'
'-x, y, -z+1/2'
'x+1/2, y+1/2, z'
'-x+1/2, y+1/2, -z+1/2'
'-x, -y, -z'
'x, -y, z-1/2'
'-x+1/2, -y+1/2, -z'
'x+1/2, -y+1/2, z-1/2'

loop_
_atom_site_type_symbol
_atom_site_label
_atom_site_fract_x
_atom_site_fract_y
_atom_site_fract_z
_atom_site_U_iso_or_equiv
_atom_site_adp_type
_atom_site_calc_flag
_atom_site_refinement_flags
_atom_site_occupancy
Sn Sn1 0.39712(4) 0.01350(4) 0.59215(2) 0.0274(2) Uani d . 1
N N1 0.4229(4) 0.2188(4) 0.6236(3) 0.0236(11) Uani d . 1
O O1 0.5332(4) 0.1262(4) 0.5141(2) 0.0270(10) Uani d D 1
O O2 0.5885(5) 0.3132(4) 0.4773(3) 0.0440(13) Uani d . 1
O O3 0.2964(5) 0.0520(5) 0.6883(3) 0.0435(12) Uani d . 1
O O4 0.2345(6) 0.1879(5) 0.7685(3) 0.0642(18) Uani d . 1
O O5 0.2951(4) -0.1711(4) 0.6116(3) 0.0415(12) Uani d D 1
H H1 0.2831 -0.1981 0.6534 0.062 Uiso d RD 1
H H2 0.3360 -0.2263 0.5911 0.062 Uiso d RD 1
C C1 0.5411(5) 0.2409(6) 0.5194(3) 0.0261(14) Uani d . 1
C C2 0.4850(5) 0.2990(6) 0.5842(3) 0.0255(14) Uani d . 1
C C3 0.4904(5) 0.4248(6) 0.6008(4) 0.0329(15) Uani d . 1
H H3 0.5341 0.4793 0.5735 0.039 Uiso calc R 1
C C4 0.4294(7) 0.4685(7) 0.6589(4) 0.0393(17) Uani d . 1
H H4 0.4324 0.5527 0.6711 0.047 Uiso calc R 1
C C5 0.3639(6) 0.3850(6) 0.6986(4) 0.0315(15) Uani d . 1
H H5A 0.3221 0.4127 0.7374 0.038 Uiso calc R 1
C C6 0.3620(5) 0.2609(6) 0.6794(3) 0.0290(14) Uani d . 1
C C7 0.2929(6) 0.1611(6) 0.7156(4) 0.0373(17) Uani d . 1
C C8 0.2604(5) 0.0637(7) 0.5183(4) 0.0348(16) Uani d . 1
H H8A 0.2927 0.1119 0.4804 0.052 Uiso calc R 1
H H8B 0.2022 0.1124 0.5419 0.052 Uiso calc R 1
H H8C 0.2241 -0.0105 0.4989 0.052 Uiso calc R 1
C C9 0.5481(6) -0.0590(8) 0.6463(4) 0.0439(18) Uani d . 1
H H9A 0.5806 -0.1257 0.6188 0.066 Uiso calc R 1
H H9B 0.5265 -0.0904 0.6920 0.066 Uiso calc R 1
H H9C 0.6060 0.0059 0.6527 0.066 Uiso calc R 1

loop_
_atom_site_aniso_label
_atom_site_aniso_U_11
_atom_site_aniso_U_22
_atom_site_aniso_U_33
_atom_site_aniso_U_12
_atom_site_aniso_U_13
_atom_site_aniso_U_23
Sn1 0.0322(3) 0.0288(3) 0.0212(3) -0.00140(17) 0.0044(2) -0.00003(18)
N1 0.026(3) 0.029(3) 0.016(3) 0.000(2) 0.003(2) 0.000(2)
O1 0.034(2) 0.029(3) 0.018(2) -0.0059(18) 0.0012(19) -0.0028(18)
O2 0.063(3) 0.032(3) 0.038(3) -0.013(2) 0.027(3) -0.005(2)
O3 0.062(3) 0.039(3) 0.030(3) -0.009(3) 0.023(2) -0.004(2)
O4 0.104(5) 0.049(3) 0.043(4) -0.015(3) 0.048(3) -0.011(3)
O5 0.062(3) 0.030(3) 0.034(3) -0.001(2) 0.019(2) 0.001(2)
C1 0.028(3) 0.028(4) 0.022(3) -0.004(3) 0.001(3) 0.001(3)
C2 0.020(3) 0.034(4) 0.022(4) 0.000(2) 0.000(3) 0.000(3)
C3 0.031(3) 0.034(4) 0.034(4) -0.006(3) 0.007(3) -0.001(3)
C4 0.048(4) 0.031(4) 0.039(5) -0.002(3) 0.007(4) -0.009(3)
C5 0.032(4) 0.038(4) 0.025(4) 0.004(3) 0.003(3) -0.007(3)
C6 0.032(3) 0.033(4) 0.022(3) -0.003(3) 0.002(3) 0.000(3)
C7 0.050(4) 0.032(4) 0.031(4) -0.004(3) 0.011(3) -0.006(3)
C8 0.030(3) 0.036(4) 0.039(4) -0.004(3) 0.003(3) 0.006(3)
C9 0.045(4) 0.064(5) 0.023(4) 0.007(4) -0.005(3) 0.002(4)

loop_
_atom_type_symbol
_atom_type_description
_atom_type_scat_dispersion_real
_atom_type_scat_dispersion_imag
_atom_type_scat_source
C C 0.0033 0.0016 'International Tables Vol C Tables 4.2.6.8 and 6.1.1.4'
H H 0.0000 0.0000 'International Tables Vol C Tables 4.2.6.8 and 6.1.1.4'
N N 0.0061 0.0033 'International Tables Vol C Tables 4.2.6.8 and 6.1.1.4'
O O 0.0106 0.0060 'International Tables Vol C Tables 4.2.6.8 and 6.1.1.4'
Sn Sn -0.6537 1.4246 'International Tables Vol C Tables 4.2.6.8 and 6.1.1.4'

loop_
_geom_angle_atom_site_label_1
_geom_angle_atom_site_label_2
_geom_angle_atom_site_label_3
_geom_angle
C9 Sn1 C8 167.1(3)
C9 Sn1 O3 96.1(2)
C8 Sn1 O3 95.9(2)
C9 Sn1 N1 97.7(3)
C8 Sn1 N1 90.6(2)
O3 Sn1 N1 71.02(17)
C9 Sn1 O5 90.6(3)
C8 Sn1 O5 87.8(2)
O3 Sn1 O5 75.95(17)
N1 Sn1 O5 146.58(17)
C9 Sn1 O1 87.4(2)
C8 Sn1 O1 86.8(2)
O3 Sn1 O1 137.91(16)
N1 Sn1 O1 66.95(15)
O5 Sn1 O1 146.11(15)
C2 N1 C6 120.1(5)
C2 N1 Sn1 122.3(4)
C6 N1 Sn1 117.2(4)
C1 O1 Sn1 118.9(4)
C7 O3 Sn1 121.5(4)
Sn1 O5 H1 121.9
Sn1 O5 H2 103.8
H1 O5 H2 106.7
O1 C1 O2 126.9(6)
O1 C1 C2 116.0(5)
O2 C1 C2 117.0(6)
N1 C2 C3 121.1(6)
N1 C2 C1 114.7(5)
C3 C2 C1 124.2(6)
C2 C3 C4 119.1(6)
C2 C3 H3 120.5
C4 C3 H3 120.5
C3 C4 C5 119.3(6)
C3 C4 H4 120.3
C5 C4 H4 120.3
C6 C5 C4 118.9(6)
C6 C5 H5A 120.6
C4 C5 H5A 120.6
N1 C6 C5 121.4(6)
N1 C6 C7 113.5(6)
C5 C6 C7 125.0(6)
O4 C7 O3 123.7(6)
O4 C7 C6 119.7(6)
O3 C7 C6 116.6(6)
Sn1 C8 H8A 109.5
Sn1 C8 H8B 109.5
H8A C8 H8B 109.5
Sn1 C8 H8C 109.5
H8A C8 H8C 109.5
H8B C8 H8C 109.5
Sn1 C9 H9A 109.5
Sn1 C9 H9B 109.5
H9A C9 H9B 109.5
Sn1 C9 H9C 109.5
H9A C9 H9C 109.5
H9B C9 H9C 109.5

loop_
_geom_bond_atom_site_label_1
_geom_bond_atom_site_label_2
_geom_bond_site_symmetry_2
_geom_bond_distance
Sn1 C9 . 2.108(7)
Sn1 C8 . 2.114(6)
Sn1 O3 . 2.204(5)
Sn1 N1 . 2.292(5)
Sn1 O5 . 2.324(5)
Sn1 O1 . 2.473(4)
Sn1 O1 5_656 2.634(5)
N1 C2 . 1.347(7)
N1 C6 . 1.350(8)
O1 C1 . 1.235(7)
O2 C1 . 1.241(7)
O3 C7 . 1.277(8)
O4 C7 . 1.245(8)
O5 H1 . 0.8500
O5 H2 . 0.8500
C1 C2 . 1.523(8)
C2 C3 . 1.383(9)
C3 C4 . 1.390(10)
C3 H3 . 0.9300
C4 C5 . 1.394(10)
C4 H4 . 0.9300
C5 C6 . 1.376(9)
C5 H5A . 0.9300
C6 C7 . 1.499(9)
C8 H8A . 0.9600
C8 H8B . 0.9600
C8 H8C . 0.9600
C9 H9A . 0.9600
C9 H9B . 0.9600
C9 H9C . 0.9600

loop_
_geom_torsion_atom_site_label_1
_geom_torsion_atom_site_label_2
_geom_torsion_atom_site_label_3
_geom_torsion_atom_site_label_4
_geom_torsion
C9 Sn1 N1 C2 89.9(5)
C8 Sn1 N1 C2 -80.2(5)
O3 Sn1 N1 C2 -176.3(5)
O5 Sn1 N1 C2 -167.2(4)
O1 Sn1 N1 C2 6.1(4)
C9 Sn1 N1 C6 -97.5(5)
C8 Sn1 N1 C6 92.5(5)
O3 Sn1 N1 C6 -3.6(4)
O5 Sn1 N1 C6 5.5(6)
O1 Sn1 N1 C6 178.8(5)
C9 Sn1 O1 C1 -109.6(5)
C8 Sn1 O1 C1 81.9(5)
O3 Sn1 O1 C1 -13.4(6)
N1 Sn1 O1 C1 -10.1(4)
O5 Sn1 O1 C1 163.3(4)
C9 Sn1 O3 C7 98.4(6)
C8 Sn1 O3 C7 -86.3(6)
N1 Sn1 O3 C7 2.3(5)
O5 Sn1 O3 C7 -172.6(6)
O1 Sn1 O3 C7 5.5(7)
Sn1 O1 C1 O2 -166.9(6)
Sn1 O1 C1 C2 12.2(7)
C6 N1 C2 C3 1.7(9)
Sn1 N1 C2 C3 174.1(5)
C6 N1 C2 C1 -175.2(5)
Sn1 N1 C2 C1 -2.8(7)
O1 C1 C2 N1 -6.6(8)
O2 C1 C2 N1 172.5(6)
O1 C1 C2 C3 176.6(6)
O2 C1 C2 C3 -4.3(10)
N1 C2 C3 C4 -0.6(10)
C1 C2 C3 C4 176.0(6)
C2 C3 C4 C5 -0.4(11)
C3 C4 C5 C6 0.4(10)
C2 N1 C6 C5 -1.6(9)
Sn1 N1 C6 C5 -174.5(5)
C2 N1 C6 C7 177.2(5)
Sn1 N1 C6 C7 4.3(7)
C4 C5 C6 N1 0.6(10)
C4 C5 C6 C7 -178.1(7)
Sn1 O3 C7 O4 177.9(6)
Sn1 O3 C7 C6 -0.8(9)
N1 C6 C7 O4 178.8(7)
C5 C6 C7 O4 -2.4(11)
N1 C6 C7 O3 -2.4(9)
C5 C6 C7 O3 176.4(7)
